data_1549668
loop_
_publ_author_name
'Fang, Jun'
'Sui, Xuelin'
'Li, Yougui'
'Chen, Changle'

_publ_section_title
;
 Synthesis of polyolefin elastomers from unsymmetrical \a-diimine nickel
 catalyzed olefin polymerization
;
_journal_issue 30
_journal_name_full 'Polymer Chemistry'
_journal_page_first 4143
_journal_paper_doi 10.1039/C8PY00725J
_journal_volume 9
_journal_year 2018
_chemical_formula_sum 'C64 H48 Br2 N2 Ni'
_chemical_formula_weight 1063.57
_chemical_properties_physical Moisture-sensitive
_space_group_IT_number 161
_space_group_name_Hall 'R 3 -2"c'
_space_group_name_H-M_alt 'R 3 c :H'
_symmetry_cell_setting rhombohedral
_symmetry_space_group_name_Hall 'R 3 -2"c'
_symmetry_space_group_name_H-M 'R 3 c :H'
_atom_sites_solution_hydrogens geom
_atom_sites_solution_primary direct
_atom_sites_solution_secondary difmap
_audit_creation_method SHELXL-97
_audit_update_record
;
2018-05-12 deposited with the CCDC.
2018-07-09 downloaded from the CCDC.
;
_cell_angle_alpha 90.00
_cell_angle_beta 90.00
_cell_angle_gamma 120.00
_cell_formula_units_Z 18
_cell_length_a 33.739(3)
_cell_length_b 33.739(3)
_cell_length_c 26.116(5)
_cell_measurement_reflns_used 4426
_cell_measurement_temperature 298(2)
_cell_measurement_theta_max 17.479
_cell_measurement_theta_min 2.415
_cell_volume 25746(6)
_computing_cell_refinement 'Bruker SMART'
_computing_data_collection 'Bruker SMART'
_computing_data_reduction 'Bruker SAINT'
_computing_molecular_graphics 'Bruker SHELXTL'
_computing_publication_material 'Bruker SHELXTL'
_computing_structure_refinement 'SHELXL-97 (Sheldrick, 1997)'
_computing_structure_solution 'SHELXS-97 (Sheldrick, 1990)'
_diffrn_ambient_temperature 298(2)
_diffrn_measured_fraction_theta_full 0.999
_diffrn_measured_fraction_theta_max 0.999
_diffrn_measurement_device_type 'CCD area detector'
_diffrn_measurement_method 'phi and omega scans'
_diffrn_radiation_monochromator graphite
_diffrn_radiation_source 'fine-focus sealed tube'
_diffrn_radiation_type MoK\a
_diffrn_radiation_wavelength 0.71073
_diffrn_reflns_av_R_equivalents 0.1092
_diffrn_reflns_av_sigmaI/netI 0.1583
_diffrn_reflns_limit_h_max 40
_diffrn_reflns_limit_h_min -36
_diffrn_reflns_limit_k_max 22
_diffrn_reflns_limit_k_min -40
_diffrn_reflns_limit_l_max 30
_diffrn_reflns_limit_l_min -30
_diffrn_reflns_number 40142
_diffrn_reflns_theta_full 25.02
_diffrn_reflns_theta_max 25.02
_diffrn_reflns_theta_min 2.41
_exptl_absorpt_coefficient_mu 1.774
_exptl_absorpt_correction_T_max 0.8153
_exptl_absorpt_correction_T_min 0.4830
_exptl_absorpt_correction_type multi-scan
_exptl_absorpt_process_details sadabs
_exptl_crystal_colour red
_exptl_crystal_density_diffrn 1.235
_exptl_crystal_density_method 'not measured'
_exptl_crystal_description block
_exptl_crystal_F_000 9792
_exptl_crystal_size_max 0.48
_exptl_crystal_size_mid 0.17
_exptl_crystal_size_min 0.12
_platon_squeeze_details
;
;
_refine_diff_density_max 0.402
_refine_diff_density_min -0.399
_refine_diff_density_rms 0.067
_refine_ls_abs_structure_details 'Flack H D (1983), Acta Cryst. A39, 876-881'
_refine_ls_abs_structure_Flack 0.498(14)
_refine_ls_extinction_method none
_refine_ls_goodness_of_fit_ref 1.036
_refine_ls_hydrogen_treatment mixed
_refine_ls_matrix_type full
_refine_ls_number_parameters 670
_refine_ls_number_reflns 10061
_refine_ls_number_restraints 1
_refine_ls_restrained_S_all 1.036
_refine_ls_R_factor_all 0.1487
_refine_ls_R_factor_gt 0.0711
_refine_ls_shift/su_max 0.001
_refine_ls_shift/su_mean 0.000
_refine_ls_structure_factor_coef Fsqd
_refine_ls_weighting_details 'calc w=1/[\s^2^(Fo^2^)+(0.0481P)^2^+0.0000P] where P=(Fo^2^+2Fc^2^)/3'
_refine_ls_weighting_scheme calc
_refine_ls_wR_factor_gt 0.1487
_refine_ls_wR_factor_ref 0.1702
_reflns_number_gt 4883
_reflns_number_total 10061
_reflns_threshold_expression >2sigma(I)
_cod_data_source_file c8py00725j2.cif
_cod_data_source_block 170512f
_cod_depositor_comments
;
The following automatic conversions were performed:

'_symmetry_cell_setting' value 'Rhombohedral' changed to
'rhombohedral' according to
/home/data/users/saulius/crontab/automatic-downloads/rss-feeds/RSC/lib/dictionaries/cif_core.dic
dictionary named 'cif_core.dic' version 2.4.2 from 2011-04-26.

Automatic conversion script
Id: cif_fix_values 4973 2017-02-22 13:04:09Z antanas 

 Adding full bibliography for 1549668--1549669.cif.
;
_cod_original_sg_symbol_H-M R3c
_cod_database_code 1549668

loop_
_symmetry_equiv_pos_as_xyz
'x, y, z'
'-y, x-y, z'
'-x+y, -x, z'
'-y, -x, z+1/2'
'-x+y, y, z+1/2'
'x, x-y, z+1/2'
'x+2/3, y+1/3, z+1/3'
'-y+2/3, x-y+1/3, z+1/3'
'-x+y+2/3, -x+1/3, z+1/3'
'-y+2/3, -x+1/3, z+5/6'
'-x+y+2/3, y+1/3, z+5/6'
'x+2/3, x-y+1/3, z+5/6'
'x+1/3, y+2/3, z+2/3'
'-y+1/3, x-y+2/3, z+2/3'
'-x+y+1/3, -x+2/3, z+2/3'
'-y+1/3, -x+2/3, z+7/6'
'-x+y+1/3, y+2/3, z+7/6'
'x+1/3, x-y+2/3, z+7/6'

loop_
_atom_site_label
_atom_site_type_symbol
_atom_site_fract_x
_atom_site_fract_y
_atom_site_fract_z
_atom_site_U_iso_or_equiv
_atom_site_adp_type
_atom_site_occupancy
_atom_site_symmetry_multiplicity
_atom_site_calc_flag
_atom_site_refinement_flags
_atom_site_disorder_assembly
_atom_site_disorder_group
Ni1 Ni 0.14334(4) 0.74677(3) 0.99953(5) 0.0482(3) Uani 1 1 d . . .
Br1 Br 0.07366(3) 0.73915(4) 1.02548(5) 0.0746(4) Uani 1 1 d . . .
Br2 Br 0.13550(5) 0.67586(4) 0.98199(5) 0.0995(5) Uani 1 1 d . . .
N1 N 0.1729(2) 0.8059(2) 0.9567(3) 0.0410(18) Uani 1 1 d . . .
N2 N 0.2011(3) 0.7817(3) 1.0422(3) 0.0467(19) Uani 1 1 d . . .
C1 C 0.2127(3) 0.8355(3) 0.9753(3) 0.047(2) Uani 1 1 d . . .
C2 C 0.2273(3) 0.8228(3) 1.0240(3) 0.044(2) Uani 1 1 d . . .
C3 C 0.2714(3) 0.8610(3) 1.0383(4) 0.055(3) Uani 1 1 d . . .
C4 C 0.2824(3) 0.8950(3) 0.9999(4) 0.051(2) Uani 1 1 d . . .
C5 C 0.2488(3) 0.8810(3) 0.9604(4) 0.047(2) Uani 1 1 d . . .
C6 C 0.2556(3) 0.9092(3) 0.9206(4) 0.061(3) Uani 1 1 d . . .
H6 H 0.2344 0.9008 0.8942 0.073 Uiso 1 1 calc R . .
C7 C 0.2968(4) 0.9526(3) 0.9209(4) 0.068(3) Uani 1 1 d . . .
H7 H 0.3029 0.9719 0.8930 0.081 Uiso 1 1 calc R . .
C8 C 0.3266(4) 0.9666(4) 0.9589(5) 0.069(3) Uani 1 1 d . . .
H8 H 0.3515 0.9963 0.9582 0.083 Uiso 1 1 calc R . .
C9 C 0.3218(3) 0.9370(3) 1.0020(5) 0.063(3) Uani 1 1 d . . .
C10 C 0.3497(3) 0.9466(4) 1.0452(5) 0.070(3) Uani 1 1 d . . .
H10 H 0.3760 0.9751 1.0482 0.084 Uiso 1 1 calc R . .
C11 C 0.3393(3) 0.9158(4) 1.0818(5) 0.070(3) Uani 1 1 d . . .
H11 H 0.3586 0.9234 1.1100 0.084 Uiso 1 1 calc R . .
C12 C 0.3007(4) 0.8724(3) 1.0798(4) 0.059(3) Uani 1 1 d . . .
H12 H 0.2947 0.8514 1.1059 0.071 Uiso 1 1 calc R . .
C13 C 0.1542(3) 0.8146(3) 0.9109(3) 0.045(2) Uani 1 1 d . . .
C14 C 0.1512(3) 0.7886(3) 0.8670(3) 0.042(2) Uani 1 1 d . . .
C15 C 0.1288(3) 0.7937(3) 0.8244(3) 0.046(2) Uani 1 1 d . . .
H15 H 0.1260 0.7767 0.7951 0.056 Uiso 1 1 calc R . .
C16 C 0.1113(3) 0.8216(3) 0.8235(4) 0.056(3) Uani 1 1 d . . .
C17 C 0.1178(3) 0.8487(3) 0.8650(4) 0.056(3) Uani 1 1 d . . .
H17 H 0.1079 0.8699 0.8634 0.068 Uiso 1 1 calc R . .
C18 C 0.1386(3) 0.8460(3) 0.9095(4) 0.048(2) Uani 1 1 d . . .
C19 C 0.0862(4) 0.8264(4) 0.7763(4) 0.092(4) Uani 1 1 d . . .
H19A H 0.0779 0.8012 0.7535 0.138 Uiso 1 1 calc R . .
H19B H 0.1060 0.8546 0.7589 0.138 Uiso 1 1 calc R . .
H19C H 0.0591 0.8265 0.7874 0.138 Uiso 1 1 calc R . .
C20 C 0.1754(3) 0.7624(3) 0.8650(3) 0.044(2) Uani 1 1 d . . .
H20 H 0.1713 0.7483 0.8989 0.053 Uiso 1 1 calc R . .
C21 C 0.1539(3) 0.7225(3) 0.8268(4) 0.044(2) Uani 1 1 d . . .
C22 C 0.1099(3) 0.6877(3) 0.8347(4) 0.060(3) Uani 1 1 d . . .
H22 H 0.0946 0.6880 0.8642 0.073 Uiso 1 1 calc R . .
C23 C 0.0873(4) 0.6515(4) 0.7999(4) 0.072(3) Uani 1 1 d . . .
H23 H 0.0573 0.6282 0.8054 0.086 Uiso 1 1 calc R . .
C24 C 0.1121(4) 0.6523(3) 0.7561(4) 0.075(3) Uani 1 1 d . . .
H24 H 0.0981 0.6292 0.7318 0.090 Uiso 1 1 calc R . .
C25 C 0.1561(4) 0.6861(4) 0.7485(4) 0.075(3) Uani 1 1 d . . .
H25 H 0.1720 0.6857 0.7196 0.090 Uiso 1 1 calc R . .
C26 C 0.1773(3) 0.7212(3) 0.7839(4) 0.060(3) Uani 1 1 d . . .
H26 H 0.2075 0.7440 0.7788 0.072 Uiso 1 1 calc R . .
C27 C 0.2263(3) 0.7936(3) 0.8587(4) 0.047(2) Uani 1 1 d . . .
C28 C 0.2426(3) 0.8297(3) 0.8232(4) 0.055(3) Uani 1 1 d . . .
H28 H 0.2219 0.8336 0.8033 0.066 Uiso 1 1 calc R . .
C29 C 0.2883(4) 0.8591(3) 0.8179(4) 0.068(3) Uani 1 1 d . . .
H29 H 0.2983 0.8827 0.7942 0.082 Uiso 1 1 calc R . .
C30 C 0.3190(4) 0.8550(4) 0.8456(5) 0.077(3) Uani 1 1 d . . .
H30 H 0.3500 0.8755 0.8413 0.093 Uiso 1 1 calc R . .
C31 C 0.3044(4) 0.8201(4) 0.8810(5) 0.090(4) Uani 1 1 d . . .
H31 H 0.3254 0.8164 0.9004 0.108 Uiso 1 1 calc R . .
C32 C 0.2571(3) 0.7902(4) 0.8871(4) 0.065(3) Uani 1 1 d . . .
H32 H 0.2472 0.7673 0.9118 0.078 Uiso 1 1 calc R . .
C33 C 0.1431(3) 0.8791(3) 0.9517(4) 0.058(3) Uani 1 1 d . . .
C34 C 0.1667(4) 0.9259(4) 0.9398(5) 0.075(3) Uani 1 1 d . . .
H34 H 0.1813 0.9359 0.9084 0.090 Uiso 1 1 calc R . .
C35 C 0.1682(5) 0.9568(4) 0.9749(6) 0.089(4) Uani 1 1 d . . .
H35 H 0.1830 0.9878 0.9672 0.107 Uiso 1 1 calc R . .
C36 C 0.1471(5) 0.9410(4) 1.0226(6) 0.094(4) Uani 1 1 d . . .
H36 H 0.1492 0.9620 1.0469 0.112 Uiso 1 1 calc R . .
C37 C 0.1243(4) 0.8970(4) 1.0338(5) 0.089(4) Uani 1 1 d . . .
H37 H 0.1085 0.8868 1.0646 0.107 Uiso 1 1 calc R . .
C38 C 0.1244(4) 0.8650(3) 0.9975(4) 0.058(3) Uani 1 1 d . . .
H38 H 0.1113 0.8343 1.0062 0.069 Uiso 1 1 calc R . .
C39 C 0.2120(3) 0.7662(3) 1.0883(4) 0.048(2) Uani 1 1 d . . .
C40 C 0.1906(3) 0.7656(3) 1.1340(4) 0.044(2) Uani 1 1 d . . .
C41 C 0.2002(3) 0.7472(3) 1.1778(4) 0.053(2) Uani 1 1 d . . .
H41 H 0.1854 0.7460 1.2082 0.064 Uiso 1 1 calc R . .
C42 C 0.2303(3) 0.7311(3) 1.1774(4) 0.051(2) Uani 1 1 d . . .
C43 C 0.2524(4) 0.7343(4) 1.1318(4) 0.068(3) Uani 1 1 d . . .
H43 H 0.2740 0.7249 1.1311 0.082 Uiso 1 1 calc R . .
C44 C 0.2440(4) 0.7510(4) 1.0865(4) 0.065(3) Uani 1 1 d . A .
C45 C 0.2392(4) 0.7119(4) 1.2241(4) 0.072(3) Uani 1 1 d . . .
H45A H 0.2550 0.7358 1.2488 0.108 Uiso 1 1 calc R . .
H45B H 0.2578 0.6987 1.2155 0.108 Uiso 1 1 calc R . .
H45C H 0.2107 0.6888 1.2383 0.108 Uiso 1 1 calc R . .
C46 C 0.1616(3) 0.7890(3) 1.1379(3) 0.047(2) Uani 1 1 d . . .
H46 H 0.1462 0.7845 1.1049 0.056 Uiso 1 1 calc R . .
C47 C 0.1937(3) 0.8398(3) 1.1437(4) 0.054(3) Uani 1 1 d . . .
C48 C 0.1920(3) 0.8716(4) 1.1115(4) 0.063(3) Uani 1 1 d . . .
H48 H 0.1697 0.8607 1.0860 0.075 Uiso 1 1 calc R . .
C49 C 0.2209(4) 0.9181(4) 1.1146(5) 0.078(3) Uani 1 1 d . . .
H49 H 0.2169 0.9376 1.0928 0.094 Uiso 1 1 calc R . .
C50 C 0.2547(4) 0.9351(4) 1.1492(5) 0.079(3) Uani 1 1 d . . .
H50 H 0.2752 0.9664 1.1508 0.095 Uiso 1 1 calc R . .
C51 C 0.2589(4) 0.9056(4) 1.1822(4) 0.072(3) Uani 1 1 d . . .
H51 H 0.2820 0.9174 1.2066 0.087 Uiso 1 1 calc R . .
C52 C 0.2290(3) 0.8583(3) 1.1799(4) 0.057(3) Uani 1 1 d . . .
H52 H 0.2326 0.8390 1.2025 0.069 Uiso 1 1 calc R . .
C53 C 0.1241(3) 0.7678(3) 1.1785(3) 0.050(2) Uani 1 1 d . . .
C54 C 0.0938(4) 0.7231(4) 1.1768(4) 0.061(3) Uani 1 1 d . . .
H54 H 0.0963 0.7051 1.1516 0.073 Uiso 1 1 calc R . .
C55 C 0.0585(4) 0.7031(4) 1.2121(5) 0.069(3) Uani 1 1 d . . .
H55 H 0.0375 0.6720 1.2101 0.083 Uiso 1 1 calc R . .
C56 C 0.0545(4) 0.7283(4) 1.2492(5) 0.072(3) Uani 1 1 d . . .
H56 H 0.0315 0.7148 1.2737 0.086 Uiso 1 1 calc R . .
C57 C 0.0844(4) 0.7736(4) 1.2505(4) 0.070(3) Uani 1 1 d . . .
H57 H 0.0810 0.7913 1.2754 0.084 Uiso 1 1 calc R . .
C58 C 0.1192(3) 0.7942(4) 1.2164(4) 0.060(3) Uani 1 1 d . . .
H58 H 0.1397 0.8255 1.2184 0.072 Uiso 1 1 calc R . .
C59 C 0.2692(4) 0.7502(5) 1.0385(5) 0.074(3) Uani 1 1 d . . .
C60 C 0.248(2) 0.707(2) 1.017(3) 0.083(14) Uani 0.51(9) 1 d P A 1
H60 H 0.2198 0.6841 1.0298 0.099 Uiso 0.51(9) 1 calc PR A 1
C61 C 0.269(2) 0.697(3) 0.977(2) 0.096(14) Uani 0.51(9) 1 d P A 1
H61 H 0.2550 0.6682 0.9616 0.115 Uiso 0.51(9) 1 calc PR A 1
C62 C 0.310(2) 0.732(4) 0.960(3) 0.09(2) Uani 0.51(9) 1 d P A 1
H62 H 0.3236 0.7264 0.9319 0.114 Uiso 0.51(9) 1 calc PR A 1
C63 C 0.331(2) 0.775(2) 0.981(3) 0.095(17) Uani 0.51(9) 1 d P A 1
H63 H 0.3599 0.7969 0.9699 0.114 Uiso 0.51(9) 1 calc PR A 1
C64 C 0.310(2) 0.784(2) 1.021(3) 0.080(13) Uani 0.51(9) 1 d P A 1
H64 H 0.3227 0.8137 1.0344 0.096 Uiso 0.51(9) 1 calc PR A 1
C60' C 0.255(2) 0.721(3) 0.998(3) 0.083(15) Uani 0.49(9) 1 d P A 2
H60' H 0.2237 0.7003 0.9943 0.099 Uiso 0.49(9) 1 calc PR A 2
C61' C 0.285(2) 0.721(3) 0.963(3) 0.09(2) Uani 0.49(9) 1 d P A 2
H61' H 0.2747 0.7007 0.9353 0.111 Uiso 0.49(9) 1 calc PR A 2
C62' C 0.331(3) 0.752(3) 0.969(3) 0.09(2) Uani 0.49(9) 1 d P A 2
H62' H 0.3517 0.7520 0.9451 0.108 Uiso 0.49(9) 1 calc PR A 2
C63' C 0.347(2) 0.7820(18) 1.009(3) 0.092(15) Uani 0.49(9) 1 d P A 2
H63' H 0.3786 0.8024 1.0125 0.111 Uiso 0.49(9) 1 calc PR A 2
C64' C 0.316(3) 0.781(2) 1.044(3) 0.084(15) Uani 0.49(9) 1 d P A 2
H64' H 0.3260 0.8016 1.0717 0.101 Uiso 0.49(9) 1 calc PR A 2

loop_
_atom_site_aniso_label
_atom_site_aniso_U_11
_atom_site_aniso_U_22
_atom_site_aniso_U_33
_atom_site_aniso_U_23
_atom_site_aniso_U_13
_atom_site_aniso_U_12
Ni1 0.0506(7) 0.0419(7) 0.0389(6) 0.0063(6) -0.0048(6) 0.0133(5)
Br1 0.0557(7) 0.0749(8) 0.0831(8) 0.0164(7) 0.0077(6) 0.0251(6)
Br2 0.1378(12) 0.0592(8) 0.1006(11) -0.0071(7) -0.0121(9) 0.0487(8)
N1 0.045(5) 0.042(4) 0.037(5) -0.001(4) -0.001(4) 0.023(4)
N2 0.059(5) 0.050(5) 0.037(5) -0.004(4) -0.004(4) 0.032(4)
C1 0.054(6) 0.046(6) 0.036(6) 0.005(5) 0.007(5) 0.023(5)
C2 0.055(6) 0.042(6) 0.035(6) -0.005(5) 0.000(4) 0.025(5)
C3 0.059(6) 0.057(6) 0.044(6) -0.006(5) 0.003(5) 0.025(6)
C4 0.055(6) 0.051(6) 0.043(6) 0.006(5) 0.011(6) 0.024(5)
C5 0.056(6) 0.040(5) 0.039(6) 0.003(5) 0.006(5) 0.020(5)
C6 0.061(7) 0.050(6) 0.056(7) 0.002(6) 0.006(5) 0.017(6)
C7 0.072(7) 0.048(6) 0.057(8) 0.011(5) 0.026(6) 0.011(6)
C8 0.056(7) 0.058(7) 0.070(8) -0.005(6) 0.014(6) 0.010(6)
C9 0.056(7) 0.062(7) 0.056(8) -0.007(6) 0.016(6) 0.017(6)
C10 0.048(6) 0.067(8) 0.069(8) -0.012(7) 0.010(6) 0.009(6)
C11 0.051(7) 0.077(8) 0.070(8) -0.016(7) -0.006(6) 0.024(7)
C12 0.062(7) 0.065(7) 0.050(7) 0.000(5) 0.004(6) 0.031(6)
C13 0.052(6) 0.042(5) 0.037(6) 0.006(4) 0.001(4) 0.020(5)
C14 0.051(5) 0.040(5) 0.035(6) 0.003(4) 0.001(5) 0.024(5)
C15 0.057(6) 0.053(6) 0.034(6) 0.002(5) -0.003(5) 0.031(5)
C16 0.062(6) 0.059(6) 0.046(7) 0.011(5) -0.006(5) 0.029(5)
C17 0.065(6) 0.054(6) 0.063(8) 0.001(5) -0.001(6) 0.039(6)
C18 0.062(6) 0.040(5) 0.045(6) 0.003(5) -0.001(5) 0.028(5)
C19 0.082(8) 0.131(10) 0.073(9) 0.008(7) -0.017(7) 0.061(8)
C20 0.051(6) 0.043(5) 0.032(6) 0.006(4) 0.003(4) 0.019(5)
C21 0.050(6) 0.047(6) 0.041(6) 0.007(5) -0.002(5) 0.029(5)
C22 0.063(7) 0.056(6) 0.046(7) -0.006(5) 0.008(5) 0.018(6)
C23 0.068(7) 0.064(7) 0.065(8) -0.004(6) -0.011(6) 0.019(6)
C24 0.076(8) 0.058(7) 0.060(8) -0.024(6) -0.012(6) 0.010(6)
C25 0.075(8) 0.074(8) 0.064(8) -0.009(7) 0.008(6) 0.028(7)
C26 0.063(6) 0.051(6) 0.051(7) -0.005(5) 0.000(6) 0.018(5)
C27 0.057(6) 0.047(6) 0.035(6) -0.001(5) -0.001(5) 0.024(5)
C28 0.062(7) 0.055(6) 0.045(6) 0.009(5) -0.005(5) 0.027(6)
C29 0.066(8) 0.061(7) 0.058(7) 0.017(5) 0.005(6) 0.016(6)
C30 0.058(7) 0.080(8) 0.072(9) 0.010(7) -0.007(7) 0.019(6)
C31 0.067(8) 0.101(9) 0.087(9) 0.018(8) -0.015(7) 0.032(7)
C32 0.056(7) 0.070(7) 0.058(7) 0.014(6) -0.002(6) 0.024(6)
C33 0.074(7) 0.054(7) 0.061(8) -0.006(6) -0.008(6) 0.043(6)
C34 0.095(8) 0.059(7) 0.077(8) -0.006(6) 0.001(7) 0.044(7)
C35 0.120(10) 0.055(7) 0.092(10) -0.007(7) -0.003(8) 0.043(7)
C36 0.123(11) 0.075(9) 0.092(11) -0.026(8) -0.006(9) 0.056(8)
C37 0.117(10) 0.073(9) 0.081(9) -0.007(7) 0.001(8) 0.051(8)
C38 0.090(8) 0.047(6) 0.050(7) -0.006(5) -0.011(6) 0.045(6)
C39 0.063(6) 0.047(6) 0.041(6) 0.002(5) -0.007(5) 0.033(5)
C40 0.053(6) 0.047(5) 0.037(6) 0.002(4) -0.004(5) 0.029(5)
C41 0.059(6) 0.056(6) 0.039(6) 0.004(5) -0.004(5) 0.024(5)
C42 0.062(6) 0.048(6) 0.047(7) 0.002(5) -0.007(5) 0.030(5)
C43 0.074(7) 0.078(8) 0.060(8) 0.006(6) -0.002(6) 0.044(6)
C44 0.073(7) 0.069(7) 0.056(7) 0.007(6) 0.006(6) 0.038(6)
C45 0.097(8) 0.082(7) 0.054(7) 0.002(6) -0.023(6) 0.058(7)
C46 0.053(6) 0.057(6) 0.031(5) -0.003(5) -0.005(4) 0.027(5)
C47 0.063(7) 0.060(6) 0.037(6) -0.002(5) 0.001(5) 0.029(6)
C48 0.072(7) 0.060(7) 0.056(7) 0.004(6) -0.005(6) 0.034(6)
C49 0.101(9) 0.060(8) 0.073(9) 0.005(6) 0.002(8) 0.040(7)
C50 0.093(10) 0.056(7) 0.072(9) 0.004(7) 0.009(8) 0.026(7)
C51 0.073(8) 0.068(8) 0.063(8) -0.009(6) 0.003(6) 0.026(7)
C52 0.061(6) 0.058(7) 0.044(7) -0.005(5) 0.000(5) 0.023(6)
C53 0.038(5) 0.068(7) 0.036(6) 0.005(5) -0.003(5) 0.020(5)
C54 0.064(7) 0.071(8) 0.046(7) -0.005(6) -0.003(6) 0.032(7)
C55 0.056(7) 0.079(8) 0.058(8) 0.006(7) -0.012(6) 0.021(6)
C56 0.053(7) 0.095(9) 0.056(8) 0.019(7) 0.003(6) 0.029(7)
C57 0.064(7) 0.098(9) 0.041(7) -0.011(6) 0.000(6) 0.035(7)
C58 0.056(7) 0.076(7) 0.042(6) -0.007(6) 0.009(5) 0.029(6)
C59 0.084(10) 0.080(10) 0.078(10) 0.009(8) 0.001(8) 0.056(8)
C60 0.09(3) 0.09(4) 0.07(4) 0.01(2) 0.01(2) 0.04(3)
C61 0.10(3) 0.09(3) 0.08(3) 0.00(3) 0.02(2) 0.04(3)
C62 0.09(7) 0.10(6) 0.08(4) 0.00(4) 0.01(6) 0.03(6)
C63 0.10(3) 0.09(4) 0.07(4) 0.00(3) 0.01(3) 0.03(3)
C64 0.08(3) 0.08(2) 0.07(4) 0.01(3) 0.01(3) 0.04(2)
C60' 0.09(3) 0.09(4) 0.07(4) 0.01(3) 0.01(3) 0.04(3)
C61' 0.09(6) 0.10(6) 0.08(4) 0.01(3) 0.02(5) 0.03(6)
C62' 0.10(5) 0.09(6) 0.08(4) 0.00(4) 0.01(4) 0.04(5)
C63' 0.09(3) 0.10(3) 0.08(4) 0.01(3) 0.01(3) 0.04(2)
C64' 0.09(3) 0.09(2) 0.07(4) 0.01(3) 0.01(3) 0.04(2)

loop_
_atom_type_symbol
_atom_type_description
_atom_type_scat_dispersion_real
_atom_type_scat_dispersion_imag
_atom_type_scat_source
C C 0.0033 0.0016 'International Tables Vol C Tables 4.2.6.8 and 6.1.1.4'
H H 0.0000 0.0000 'International Tables Vol C Tables 4.2.6.8 and 6.1.1.4'
N N 0.0061 0.0033 'International Tables Vol C Tables 4.2.6.8 and 6.1.1.4'
Br Br -0.2901 2.4595 'International Tables Vol C Tables 4.2.6.8 and 6.1.1.4'
Ni Ni 0.3393 1.1124 'International Tables Vol C Tables 4.2.6.8 and 6.1.1.4'

loop_
_geom_angle_atom_site_label_1
_geom_angle_atom_site_label_2
_geom_angle_atom_site_label_3
_geom_angle
N2 Ni1 N1 82.9(3)
N2 Ni1 Br2 106.8(2)
N1 Ni1 Br2 130.03(19)
N2 Ni1 Br1 121.7(2)
N1 Ni1 Br1 103.77(19)
Br2 Ni1 Br1 110.79(6)
C1 N1 C13 122.7(7)
C1 N1 Ni1 110.8(6)
C13 N1 Ni1 126.5(5)
C2 N2 C39 122.1(8)
C2 N2 Ni1 111.2(6)
C39 N2 Ni1 126.6(6)
N1 C1 C5 135.0(8)
N1 C1 C2 117.3(8)
C5 C1 C2 107.7(9)
N2 C2 C3 134.5(9)
N2 C2 C1 117.8(8)
C3 C2 C1 107.6(9)
C12 C3 C4 117.6(9)
C12 C3 C2 136.3(10)
C4 C3 C2 105.8(8)
C9 C4 C5 124.5(10)
C9 C4 C3 122.0(10)
C5 C4 C3 113.5(8)
C6 C5 C4 119.9(9)
C6 C5 C1 134.9(9)
C4 C5 C1 105.3(8)
C5 C6 C7 117.0(10)
C5 C6 H6 121.5
C7 C6 H6 121.5
C8 C7 C6 123.2(10)
C8 C7 H7 118.4
C6 C7 H7 118.4
C7 C8 C9 121.9(10)
C7 C8 H8 119.0
C9 C8 H8 119.0
C4 C9 C10 117.6(10)
C4 C9 C8 113.3(10)
C10 C9 C8 129.0(10)
C11 C10 C9 120.9(10)
C11 C10 H10 119.5
C9 C10 H10 119.5
C10 C11 C12 122.8(11)
C10 C11 H11 118.6
C12 C11 H11 118.6
C3 C12 C11 119.0(10)
C3 C12 H12 120.5
C11 C12 H12 120.5
C18 C13 C14 120.7(8)
C18 C13 N1 122.8(8)
C14 C13 N1 116.5(7)
C15 C14 C13 116.3(8)
C15 C14 C20 122.6(8)
C13 C14 C20 120.7(8)
C16 C15 C14 123.5(9)
C16 C15 H15 118.2
C14 C15 H15 118.2
C15 C16 C17 118.5(9)
C15 C16 C19 122.9(10)
C17 C16 C19 118.5(10)
C16 C17 C18 122.9(9)
C16 C17 H17 118.5
C18 C17 H17 118.5
C17 C18 C13 117.7(9)
C17 C18 C33 115.4(8)
C13 C18 C33 126.8(9)
C16 C19 H19A 109.5
C16 C19 H19B 109.5
H19A C19 H19B 109.5
C16 C19 H19C 109.5
H19A C19 H19C 109.5
H19B C19 H19C 109.5
C14 C20 C27 111.3(7)
C14 C20 C21 112.8(7)
C27 C20 C21 114.5(7)
C14 C20 H20 105.8
C27 C20 H20 105.8
C21 C20 H20 105.8
C22 C21 C26 119.0(9)
C22 C21 C20 119.2(8)
C26 C21 C20 121.8(8)
C21 C22 C23 122.3(10)
C21 C22 H22 118.9
C23 C22 H22 118.9
C22 C23 C24 116.7(10)
C22 C23 H23 121.7
C24 C23 H23 121.7
C25 C24 C23 121.5(10)
C25 C24 H24 119.3
C23 C24 H24 119.3
C24 C25 C26 120.1(10)
C24 C25 H25 120.0
C26 C25 H25 120.0
C25 C26 C21 120.4(9)
C25 C26 H26 119.8
C21 C26 H26 119.8
C32 C27 C28 117.4(9)
C32 C27 C20 123.1(9)
C28 C27 C20 119.4(8)
C29 C28 C27 120.4(9)
C29 C28 H28 119.8
C27 C28 H28 119.8
C30 C29 C28 121.9(10)
C30 C29 H29 119.1
C28 C29 H29 119.1
C29 C30 C31 119.4(11)
C29 C30 H30 120.3
C31 C30 H30 120.3
C30 C31 C32 118.7(10)
C30 C31 H31 120.6
C32 C31 H31 120.6
C27 C32 C31 122.1(10)
C27 C32 H32 119.0
C31 C32 H32 119.0
C38 C33 C34 120.3(10)
C38 C33 C18 122.4(9)
C34 C33 C18 117.3(10)
C35 C34 C33 119.4(11)
C35 C34 H34 120.3
C33 C34 H34 120.3
C34 C35 C36 119.2(11)
C34 C35 H35 120.4
C36 C35 H35 120.4
C37 C36 C35 121.7(12)
C37 C36 H36 119.1
C35 C36 H36 119.1
C36 C37 C38 118.6(12)
C36 C37 H37 120.7
C38 C37 H37 120.7
C33 C38 C37 120.4(10)
C33 C38 H38 119.8
C37 C38 H38 119.8
C40 C39 C44 120.7(9)
C40 C39 N2 120.0(7)
C44 C39 N2 119.3(9)
C39 C40 C41 117.9(8)
C39 C40 C46 120.7(8)
C41 C40 C46 121.1(8)
C42 C41 C40 123.2(9)
C42 C41 H41 118.4
C40 C41 H41 118.4
C41 C42 C43 116.9(9)
C41 C42 C45 121.4(10)
C43 C42 C45 121.6(9)
C42 C43 C44 123.4(10)
C42 C43 H43 118.3
C44 C43 H43 118.3
C43 C44 C39 117.7(10)
C43 C44 C59 117.5(9)
C39 C44 C59 124.8(9)
C42 C45 H45A 109.5
C42 C45 H45B 109.5
H45A C45 H45B 109.5
C42 C45 H45C 109.5
H45A C45 H45C 109.5
H45B C45 H45C 109.5
C47 C46 C53 114.9(8)
C47 C46 C40 108.1(7)
C53 C46 C40 113.4(7)
C47 C46 H46 106.7
C53 C46 H46 106.7
C40 C46 H46 106.7
C48 C47 C52 114.9(9)
C48 C47 C46 122.3(9)
C52 C47 C46 122.7(9)
C49 C48 C47 124.5(10)
C49 C48 H48 117.8
C47 C48 H48 117.8
C50 C49 C48 119.8(11)
C50 C49 H49 120.1
C48 C49 H49 120.1
C49 C50 C51 119.0(11)
C49 C50 H50 120.5
C51 C50 H50 120.5
C50 C51 C52 121.5(11)
C50 C51 H51 119.2
C52 C51 H51 119.2
C47 C52 C51 120.2(10)
C47 C52 H52 119.9
C51 C52 H52 119.9
C54 C53 C58 118.5(9)
C54 C53 C46 119.7(9)
C58 C53 C46 121.8(9)
C53 C54 C55 121.0(10)
C53 C54 H54 119.5
C55 C54 H54 119.5
C56 C55 C54 120.5(11)
C56 C55 H55 119.7
C54 C55 H55 119.7
C55 C56 C57 118.8(11)
C55 C56 H56 120.6
C57 C56 H56 120.6
C56 C57 C58 122.1(11)
C56 C57 H57 118.9
C58 C57 H57 118.9
C57 C58 C53 119.0(10)
C57 C58 H58 120.5
C53 C58 H58 120.5
C64 C59 C60' 101(3)
C64 C59 C60 122(4)
C60' C59 C60 27(2)
C64 C59 C64' 28(2)
C60' C59 C64' 119(4)
C60 C59 C64' 129(4)
C64 C59 C44 127(3)
C60' C59 C44 131(3)
C60 C59 C44 110(3)
C64' C59 C44 109(3)
C59 C60 C61 120(4)
C59 C60 H60 120.2
C61 C60 H60 120.2
C62 C61 C60 117(7)
C62 C61 H61 121.4
C60 C61 H61 121.4
C61 C62 C63 123(8)
C61 C62 H62 118.5
C63 C62 H62 118.5
C62 C63 C64 119(6)
C62 C63 H63 120.3
C64 C63 H63 120.3
C59 C64 C63 118(5)
C59 C64 H64 120.8
C63 C64 H64 120.8
C59 C60' C61' 122(6)
C59 C60' H60' 119.2
C61' C60' H60' 119.1
C60' C61' C62' 119(7)
C60' C61' H61' 120.7
C62' C61' H61' 120.7
C63' C62' C61' 122(7)
C63' C62' H62' 118.9
C61' C62' H62' 118.9
C62' C63' C64' 118(5)
C62' C63' H63' 121.0
C64' C63' H63' 120.9
C59 C64' C63' 120(5)
C59 C64' H64' 119.9
C63' C64' H64' 119.9

loop_
_geom_bond_atom_site_label_1
_geom_bond_atom_site_label_2
_geom_bond_distance
Ni1 N2 2.032(7)
Ni1 N1 2.059(7)
Ni1 Br2 2.3174(17)
Ni1 Br1 2.3339(16)
N1 C1 1.300(11)
N1 C13 1.449(10)
N2 C2 1.305(10)
N2 C39 1.433(10)
C1 C5 1.459(12)
C1 C2 1.502(11)
C2 C3 1.446(13)
C3 C12 1.386(13)
C3 C4 1.426(13)
C4 C9 1.376(12)
C4 C5 1.424(12)
C5 C6 1.349(13)
C6 C7 1.426(13)
C6 H6 0.9300
C7 C8 1.322(14)
C7 H7 0.9300
C8 C9 1.459(15)
C8 H8 0.9300
C9 C10 1.402(15)
C10 C11 1.324(14)
C10 H10 0.9300
C11 C12 1.390(13)
C11 H11 0.9300
C12 H12 0.9300
C13 C18 1.401(12)
C13 C14 1.418(12)
C14 C15 1.402(11)
C14 C20 1.475(11)
C15 C16 1.341(12)
C15 H15 0.9300
C16 C17 1.362(13)
C16 C19 1.549(13)
C17 C18 1.382(12)
C17 H17 0.9300
C18 C33 1.520(13)
C19 H19A 0.9600
C19 H19B 0.9600
C19 H19C 0.9600
C20 C27 1.510(12)
C20 C21 1.535(12)
C20 H20 0.9800
C21 C22 1.371(12)
C21 C26 1.386(13)
C22 C23 1.402(13)
C22 H22 0.9300
C23 C24 1.412(15)
C23 H23 0.9300
C24 C25 1.360(13)
C24 H24 0.9300
C25 C26 1.385(13)
C25 H25 0.9300
C26 H26 0.9300
C27 C32 1.327(12)
C27 C28 1.407(12)
C28 C29 1.361(12)
C28 H28 0.9300
C29 C30 1.325(14)
C29 H29 0.9300
C30 C31 1.379(14)
C30 H30 0.9300
C31 C32 1.406(13)
C31 H31 0.9300
C32 H32 0.9300
C33 C38 1.325(13)
C33 C34 1.403(13)
C34 C35 1.369(15)
C34 H34 0.9300
C35 C36 1.399(16)
C35 H35 0.9300
C36 C37 1.319(15)
C36 H36 0.9300
C37 C38 1.435(14)
C37 H37 0.9300
C38 H38 0.9300
C39 C40 1.389(12)
C39 C44 1.409(12)
C40 C41 1.414(12)
C40 C46 1.538(11)
C41 C42 1.369(12)
C41 H41 0.9300
C42 C43 1.381(13)
C42 C45 1.482(12)
C43 C44 1.398(13)
C43 H43 0.9300
C44 C59 1.525(16)
C45 H45A 0.9600
C45 H45B 0.9600
C45 H45C 0.9600
C46 C47 1.508(12)
C46 C53 1.527(12)
C46 H46 0.9800
C47 C48 1.387(12)
C47 C52 1.400(12)
C48 C49 1.374(14)
C48 H48 0.9300
C49 C50 1.339(15)
C49 H49 0.9300
C50 C51 1.376(15)
C50 H50 0.9300
C51 C52 1.400(13)
C51 H51 0.9300
C52 H52 0.9300
C53 C54 1.333(12)
C53 C58 1.396(13)
C54 C55 1.384(14)
C54 H54 0.9300
C55 C56 1.339(14)
C55 H55 0.9300
C56 C57 1.346(14)
C56 H56 0.9300
C57 C58 1.356(13)
C57 H57 0.9300
C58 H58 0.9300
C59 C64 1.35(7)
C59 C60' 1.36(8)
C59 C60 1.39(7)
C59 C64' 1.40(7)
C60 C61 1.40(10)
C60 H60 0.9300
C61 C62 1.37(8)
C61 H61 0.9300
C62 C63 1.37(11)
C62 H62 0.9300
C63 C64 1.39(8)
C63 H63 0.9300
C64 H64 0.9300
C60' C61' 1.38(10)
C60' H60' 0.9300
C61' C62' 1.38(10)
C61' H61' 0.9300
C62' C63' 1.37(8)
C62' H62' 0.9300
C63' C64' 1.40(9)
C63' H63' 0.9300
C64' H64' 0.9300

loop_
_geom_torsion_atom_site_label_1
_geom_torsion_atom_site_label_2
_geom_torsion_atom_site_label_3
_geom_torsion_atom_site_label_4
_geom_torsion
N2 Ni1 N1 C1 1.5(6)
Br2 Ni1 N1 C1 -104.5(6)
Br1 Ni1 N1 C1 122.4(5)
N2 Ni1 N1 C13 179.7(7)
Br2 Ni1 N1 C13 73.7(7)
Br1 Ni1 N1 C13 -59.4(7)
N1 Ni1 N2 C2 1.3(6)
Br2 Ni1 N2 C2 131.1(5)
Br1 Ni1 N2 C2 -100.5(6)
N1 Ni1 N2 C39 177.6(7)
Br2 Ni1 N2 C39 -52.7(7)
Br1 Ni1 N2 C39 75.8(7)
C13 N1 C1 C5 -1.1(15)
Ni1 N1 C1 C5 177.2(8)
C13 N1 C1 C2 177.9(7)
Ni1 N1 C1 C2 -3.9(9)
C39 N2 C2 C3 4.6(15)
Ni1 N2 C2 C3 -179.0(8)
C39 N2 C2 C1 179.8(7)
Ni1 N2 C2 C1 -3.7(9)
N1 C1 C2 N2 5.4(11)
C5 C1 C2 N2 -175.4(8)
N1 C1 C2 C3 -178.1(8)
C5 C1 C2 C3 1.1(8)
N2 C2 C3 C12 -10.8(18)
C1 C2 C3 C12 173.5(10)
N2 C2 C3 C4 175.9(9)
C1 C2 C3 C4 0.3(9)
C12 C3 C4 C9 3.3(14)
C2 C3 C4 C9 178.1(8)
C12 C3 C4 C5 -176.4(8)
C2 C3 C4 C5 -1.6(11)
C9 C4 C5 C6 2.7(14)
C3 C4 C5 C6 -177.7(8)
C9 C4 C5 C1 -177.4(9)
C3 C4 C5 C1 2.3(11)
N1 C1 C5 C6 -3.0(18)
C2 C1 C5 C6 177.9(10)
N1 C1 C5 C4 177.1(9)
C2 C1 C5 C4 -2.0(9)
C4 C5 C6 C7 -0.8(13)
C1 C5 C6 C7 179.3(9)
C5 C6 C7 C8 -3.3(15)
C6 C7 C8 C9 5.5(16)
C5 C4 C9 C10 175.6(9)
C3 C4 C9 C10 -4.1(14)
C5 C4 C9 C8 -0.6(14)
C3 C4 C9 C8 179.7(9)
C7 C8 C9 C4 -3.4(14)
C7 C8 C9 C10 -179.1(10)
C4 C9 C10 C11 2.3(15)
C8 C9 C10 C11 177.8(10)
C9 C10 C11 C12 0.3(16)
C4 C3 C12 C11 -0.7(13)
C2 C3 C12 C11 -173.4(10)
C10 C11 C12 C3 -1.1(15)
C1 N1 C13 C18 -71.0(11)
Ni1 N1 C13 C18 111.0(8)
C1 N1 C13 C14 110.4(9)
Ni1 N1 C13 C14 -67.6(9)
C18 C13 C14 C15 -4.9(12)
N1 C13 C14 C15 173.7(7)
C18 C13 C14 C20 168.1(8)
N1 C13 C14 C20 -13.2(11)
C13 C14 C15 C16 1.0(13)
C20 C14 C15 C16 -171.9(9)
C14 C15 C16 C17 4.0(14)
C14 C15 C16 C19 -179.4(9)
C15 C16 C17 C18 -5.2(15)
C19 C16 C17 C18 178.0(9)
C16 C17 C18 C13 1.3(14)
C16 C17 C18 C33 179.7(9)
C14 C13 C18 C17 3.9(13)
N1 C13 C18 C17 -174.7(8)
C14 C13 C18 C33 -174.3(9)
N1 C13 C18 C33 7.1(14)
C15 C14 C20 C27 99.4(10)
C13 C14 C20 C27 -73.3(10)
C15 C14 C20 C21 -30.9(11)
C13 C14 C20 C21 156.5(8)
C14 C20 C21 C22 -63.0(11)
C27 C20 C21 C22 168.3(8)
C14 C20 C21 C26 115.7(9)
C27 C20 C21 C26 -13.0(12)
C26 C21 C22 C23 -2.3(14)
C20 C21 C22 C23 176.4(9)
C21 C22 C23 C24 0.6(16)
C22 C23 C24 C25 1.0(17)
C23 C24 C25 C26 -0.9(17)
C24 C25 C26 C21 -0.8(16)
C22 C21 C26 C25 2.4(14)
C20 C21 C26 C25 -176.3(9)
C14 C20 C27 C32 132.4(9)
C21 C20 C27 C32 -98.2(11)
C14 C20 C27 C28 -43.9(11)
C21 C20 C27 C28 85.4(10)
C32 C27 C28 C29 1.5(14)
C20 C27 C28 C29 178.1(9)
C27 C28 C29 C30 -0.2(17)
C28 C29 C30 C31 -0.1(19)
C29 C30 C31 C32 -1.0(18)
C28 C27 C32 C31 -2.7(16)
C20 C27 C32 C31 -179.1(10)
C30 C31 C32 C27 2.5(18)
C17 C18 C33 C38 120.5(10)
C13 C18 C33 C38 -61.3(14)
C17 C18 C33 C34 -57.3(12)
C13 C18 C33 C34 121.0(10)
C38 C33 C34 C35 -3.6(16)
C18 C33 C34 C35 174.2(10)
C33 C34 C35 C36 1.8(18)
C34 C35 C36 C37 -3(2)
C35 C36 C37 C38 4.9(19)
C34 C33 C38 C37 6.0(15)
C18 C33 C38 C37 -171.7(9)
C36 C37 C38 C33 -6.7(17)
C2 N2 C39 C40 100.5(10)
Ni1 N2 C39 C40 -75.3(10)
C2 N2 C39 C44 -80.5(11)
Ni1 N2 C39 C44 103.7(9)
C44 C39 C40 C41 -3.1(13)
N2 C39 C40 C41 175.9(8)
C44 C39 C40 C46 170.3(8)
N2 C39 C40 C46 -10.7(12)
C39 C40 C41 C42 1.6(13)
C46 C40 C41 C42 -171.7(8)
C40 C41 C42 C43 1.3(14)
C40 C41 C42 C45 -179.7(9)
C41 C42 C43 C44 -2.8(15)
C45 C42 C43 C44 178.1(10)
C42 C43 C44 C39 1.4(16)
C42 C43 C44 C59 -176.9(11)
C40 C39 C44 C43 1.7(14)
N2 C39 C44 C43 -177.3(9)
C40 C39 C44 C59 179.8(10)
N2 C39 C44 C59 0.9(15)
C39 C40 C46 C47 -78.5(10)
C41 C40 C46 C47 94.6(10)
C39 C40 C46 C53 153.0(8)
C41 C40 C46 C53 -33.8(12)
C53 C46 C47 C48 -106.2(10)
C40 C46 C47 C48 126.2(9)
C53 C46 C47 C52 77.4(11)
C40 C46 C47 C52 -50.2(11)
C52 C47 C48 C49 -2.2(15)
C46 C47 C48 C49 -178.9(10)
C47 C48 C49 C50 3.0(17)
C48 C49 C50 C51 -2.3(18)
C49 C50 C51 C52 1.1(18)
C48 C47 C52 C51 0.9(13)
C46 C47 C52 C51 177.6(9)
C50 C51 C52 C47 -0.4(16)
C47 C46 C53 C54 179.7(9)
C40 C46 C53 C54 -55.4(11)
C47 C46 C53 C58 2.5(12)
C40 C46 C53 C58 127.5(9)
C58 C53 C54 C55 -0.7(14)
C46 C53 C54 C55 -178.0(9)
C53 C54 C55 C56 -0.8(15)
C54 C55 C56 C57 2.2(16)
C55 C56 C57 C58 -2.2(16)
C56 C57 C58 C53 0.8(16)
C54 C53 C58 C57 0.7(14)
C46 C53 C58 C57 177.9(9)
C43 C44 C59 C64 -93(4)
C39 C44 C59 C64 89(4)
C43 C44 C59 C60' 101(4)
C39 C44 C59 C60' -77(4)
C43 C44 C59 C60 80(3)
C39 C44 C59 C60 -98(3)
C43 C44 C59 C64' -68(3)
C39 C44 C59 C64' 114(3)
C64 C59 C60 C61 1(7)
C60' C59 C60 C61 45(10)
C64' C59 C60 C61 -33(6)
C44 C59 C60 C61 -172(4)
C59 C60 C61 C62 0(8)
C60 C61 C62 C63 2(9)
C61 C62 C63 C64 -4(10)
C60' C59 C64 C63 -22(6)
C60 C59 C64 C63 -3(6)
C64' C59 C64 C63 111(13)
C44 C59 C64 C63 169(4)
C62 C63 C64 C59 4(8)
C64 C59 C60' C61' 24(7)
C60 C59 C60' C61' -120(16)
C64' C59 C60' C61' 0(8)
C44 C59 C60' C61' -168(5)
C59 C60' C61' C62' 0(12)
C60' C61' C62' C63' 0(13)
C61' C62' C63' C64' 0(10)
C64 C59 C64' C63' -56(8)
C60' C59 C64' C63' 0(6)
C60 C59 C64' C63' 31(6)
C44 C59 C64' C63' 170(4)
C62' C63' C64' C59 0(7)

loop_
_platon_squeeze_void_nr
_platon_squeeze_void_average_x
_platon_squeeze_void_average_y
_platon_squeeze_void_average_z
_platon_squeeze_void_volume
_platon_squeeze_void_count_electrons
1 0.000 0.000 -0.005 1839.2 64.4
2 0.333 0.667 0.403 1834.8 64.7
3 0.667 0.333 1.069 1842.5 63.7
